data_4300769
loop_
_publ_author_name
'Shengming Liu'
'Christine E. Plecnik'
'Edward A. Meyers'
'Sheldon G. Shore'

_publ_section_title
;
Two Distinct Ln(III)-Cu(I) Cyanide Extended Arrays: Structures and
Synthetic Methodology for Inclusion and Layer Complexes
;
_journal_name_full 'Inorganic Chemistry'
_journal_page_first 282
_journal_page_last 292
_journal_paper_doi 10.1021/ic040113+
_journal_volume 44
_journal_year 2005
_chemical_formula_sum 'C8 H14 Cu K N4 O2'
_chemical_formula_weight 300.87
_space_group_IT_number 61
_space_group_name_Hall '-P 2ac 2ab'
_space_group_name_H-M_alt 'P b c a'
_symmetry_cell_setting orthorhombic
_symmetry_space_group_name_Hall '-P 2ac 2ab'
_symmetry_space_group_name_H-M 'P b c a'
_cell_angle_alpha 90.00
_cell_angle_beta 90.00
_cell_angle_gamma 90.00
_cell_formula_units_Z 8
_cell_length_a 7.6654(10)
_cell_length_b 18.4503(10)
_cell_length_c 18.6808(10)
_cell_measurement_temperature 200(2)
_cell_volume 2642.0(4)
_diffrn_ambient_temperature 200(2)
_exptl_crystal_density_diffrn 1.513
_cod_depositor_comments
;
The following automatic conversions were performed:
'_symmetry_cell_setting' value 'Orthorhombic' changed to 'orthorhombic'
according to '/home/saulius/struct/CIF-dictionaries/cif_core.dic'
dictionary named 'cif_core.dic' version 2.4.1 from 2010-06-29.

Automatic conversion script
Id: cif_fix_enum 1527 2010-12-29 10:47:43Z saulius 
;
_cod_database_code 4300769

loop_
_symmetry_equiv_pos_as_xyz
'x, y, z'
'-x+1/2, -y, z+1/2'
'-x, y+1/2, -z+1/2'
'x+1/2, -y+1/2, -z'
'-x, -y, -z'
'x-1/2, y, -z-1/2'
'x, -y-1/2, z-1/2'
'-x-1/2, y-1/2, z'

loop_
_atom_site_label
_atom_site_type_symbol
_atom_site_fract_x
_atom_site_fract_y
_atom_site_fract_z
_atom_site_U_iso_or_equiv
_atom_site_adp_type
_atom_site_occupancy
_atom_site_symmetry_multiplicity
_atom_site_calc_flag
_atom_site_refinement_flags
_atom_site_disorder_assembly
_atom_site_disorder_group
Cu1 Cu -0.08666(8) 0.68467(3) 0.45042(3) 0.0453(2) Uani 1 1 d . . .
C11 C -0.0843(6) 0.6038(2) 0.3875(2) 0.0361(10) Uani 1 1 d . . .
N11 N -0.0835(5) 0.5551(2) 0.3495(2) 0.0464(10) Uani 1 1 d . . .
N12 N -0.2794(7) 0.7184(2) 0.5110(2) 0.0579(12) Uani 1 1 d . . .
C12 C 0.1047(6) 0.7507(3) 0.4634(3) 0.0395(11) Uani 1 1 d . . .
K1 K 0.16604(12) 0.50818(5) 0.24791(5) 0.0346(3) Uani 1 1 d . . .
O1 O -0.0842(4) 0.56937(16) 0.16167(15) 0.0396(7) Uani 1 1 d . . .
C1 C -0.1052(6) 0.5881(2) 0.0988(2) 0.0366(10) Uani 1 1 d . . .
H1 H -0.0709 0.6359 0.0865 0.044 Uiso 1 1 calc . . .
N1 N -0.1708(5) 0.54773(19) 0.04729(18) 0.0362(8) Uani 1 1 d . . .
C1A C -0.2095(7) 0.5782(3) -0.0232(2) 0.0465(12) Uani 1 1 d . . .
H1A1 H -0.2588 0.5404 -0.0540 0.070 Uiso 1 1 calc . . .
H1A2 H -0.1019 0.5969 -0.0447 0.070 Uiso 1 1 calc . . .
H1A3 H -0.2938 0.6178 -0.0181 0.070 Uiso 1 1 calc . . .
C1B C -0.2307(7) 0.4739(2) 0.0615(3) 0.0471(12) Uani 1 1 d . . .
H1B1 H -0.2757 0.4525 0.0172 0.071 Uiso 1 1 calc . . .
H1B2 H -0.3235 0.4750 0.0975 0.071 Uiso 1 1 calc . . .
H1B3 H -0.1330 0.4447 0.0792 0.071 Uiso 1 1 calc . . .
O2 O -0.0666(4) 0.39977(17) 0.22828(19) 0.0540(9) Uani 1 1 d . . .
C2 C -0.0972(6) 0.3358(3) 0.2170(2) 0.0424(11) Uani 1 1 d . . .
H2 H -0.1086 0.3209 0.1685 0.051 Uiso 1 1 calc . . .
N2 N -0.1157(5) 0.28572(19) 0.26683(19) 0.0406(9) Uani 1 1 d . . .
C2A C -0.0998(10) 0.3036(4) 0.3419(3) 0.092(2) Uani 1 1 d . . .
H2A1 H -0.1143 0.2596 0.3707 0.138 Uiso 1 1 calc . . .
H2A2 H -0.1900 0.3389 0.3549 0.138 Uiso 1 1 calc . . .
H2A3 H 0.0157 0.3245 0.3510 0.138 Uiso 1 1 calc . . .
C2B C -0.1609(7) 0.2115(3) 0.2482(3) 0.0608(15) Uani 1 1 d . . .
H2B1 H -0.1678 0.1822 0.2919 0.091 Uiso 1 1 calc . . .
H2B2 H -0.0713 0.1914 0.2165 0.091 Uiso 1 1 calc . . .
H2B3 H -0.2740 0.2108 0.2238 0.091 Uiso 1 1 calc . . .

loop_
_atom_site_aniso_label
_atom_site_aniso_U_11
_atom_site_aniso_U_22
_atom_site_aniso_U_33
_atom_site_aniso_U_23
_atom_site_aniso_U_13
_atom_site_aniso_U_12
Cu1 0.0597(4) 0.0395(4) 0.0367(4) -0.0005(2) -0.0051(3) 0.0032(3)
C11 0.029(2) 0.044(3) 0.035(2) 0.001(2) -0.0025(19) 0.001(2)
N11 0.043(2) 0.054(3) 0.043(2) -0.010(2) -0.0018(19) -0.001(2)
N12 0.074(3) 0.051(3) 0.048(3) 0.003(2) -0.010(2) -0.019(3)
C12 0.042(3) 0.035(2) 0.042(3) -0.006(2) -0.002(2) -0.008(2)
K1 0.0307(5) 0.0354(5) 0.0377(5) -0.0003(4) -0.0011(4) -0.0020(4)
O1 0.0415(18) 0.0432(17) 0.0342(18) 0.0029(14) -0.0046(14) -0.0036(14)
C1 0.036(2) 0.030(2) 0.044(3) 0.003(2) 0.005(2) -0.0009(19)
N1 0.041(2) 0.036(2) 0.0322(19) -0.0017(16) -0.0030(17) 0.0008(17)
C1A 0.057(3) 0.049(3) 0.034(2) -0.001(2) -0.004(2) 0.009(2)
C1B 0.051(3) 0.036(3) 0.054(3) -0.005(2) 0.006(3) -0.007(2)
O2 0.066(2) 0.0308(18) 0.065(2) 0.0020(15) -0.0082(18) -0.0088(16)
C2 0.052(3) 0.036(3) 0.039(3) 0.000(2) -0.002(2) -0.003(2)
N2 0.048(2) 0.0329(19) 0.041(2) 0.0015(17) 0.0046(17) 0.0020(17)
C2A 0.153(8) 0.084(5) 0.040(3) 0.006(3) 0.006(4) -0.009(4)
C2B 0.053(3) 0.030(2) 0.098(4) 0.008(3) 0.008(3) -0.002(2)

loop_
_geom_bond_atom_site_label_1
_geom_bond_atom_site_label_2
_geom_bond_distance
_geom_bond_site_symmetry_2
_geom_bond_publ_flag
Cu1 C11 1.900(5) . ?
Cu1 C12 1.922(5) . ?
Cu1 N12 1.963(5) . ?
C11 N11 1.145(6) . ?
N11 K1 2.783(4) 6_556 ?
N11 K1 2.830(4) . ?
N12 C12 1.159(6) 4_466 ?
C12 N12 1.159(6) 4_566 ?
K1 O2 2.704(3) . ?
K1 O1 2.748(3) . ?
K1 N11 2.783(4) 6_656 ?
K1 O1 2.792(3) 6_656 ?
K1 O2 2.898(4) 6_656 ?
K1 K1 3.8335(5) 6_656 ?
K1 K1 3.8335(5) 6_556 ?
O1 C1 1.235(5) . ?
O1 K1 2.792(3) 6_556 ?
C1 N1 1.316(5) . ?
N1 C1B 1.461(6) . ?
N1 C1A 1.463(6) . ?
O2 C2 1.222(5) . ?
O2 K1 2.898(4) 6_556 ?
C2 N2 1.319(6) . ?
N2 C2A 1.446(7) . ?
N2 C2B 1.455(6) . ?
